data_7038928
loop_
_publ_author_name
'Naga Babu, Chatla'
'Suresh, Paladugu'
'Srinivas, Katam'
'Sathyanarayana, Arruri'
'Sampath, Natarajan'
'Prabusankar, Ganesan'

_publ_section_title
;
 Catalytically active lead(ii)-imidazolium coordination assemblies with
 diversified lead(ii) coordination geometries.
;
_journal_issue 19
_journal_name_full 'Dalton transactions (Cambridge, England : 2003)'
_journal_page_first 8164
_journal_page_last 8173
_journal_paper_doi 10.1039/c5dt04409j
_journal_volume 45
_journal_year 2016
_chemical_formula_moiety 'C22 H20 N8 O17 Pb2, C22 H24 N6 O13 Pb2'
_chemical_formula_sum 'C44 H44 N14 O30 Pb4'
_chemical_formula_weight 2077.69
_space_group_crystal_system monoclinic
_space_group_IT_number 14
_space_group_name_Hall '-P 2yn'
_space_group_name_H-M_alt 'P 1 21/n 1'
_symmetry_space_group_name_Hall '-P 2yn'
_symmetry_space_group_name_H-M 'P 1 21/n 1'
_atom_sites_solution_hydrogens mixed
_atom_sites_solution_primary direct
_audit_creation_date 2016-03-25
_audit_creation_method
;
Olex2 1.2-alpha
(compiled 2016.02.24 svn.r3266 for OlexSys, GUI svn.r5155)
;
_audit_update_record
;
2016-03-29 deposited with the CCDC.
2016-04-04 downloaded from the CCDC.
;
_cell_angle_alpha 90
_cell_angle_beta 109.221(4)
_cell_angle_gamma 90
_cell_formula_units_Z 4
_cell_length_a 14.0229(6)
_cell_length_b 24.1691(7)
_cell_length_c 19.4086(7)
_cell_measurement_reflns_used 11561
_cell_measurement_temperature 293
_cell_measurement_theta_max 70.69
_cell_measurement_theta_min 3.81
_cell_volume 6211.3(4)
_computing_cell_refinement
;
CrysAlisPro, Oxford Diffraction Ltd.,
Version 1.171.33.55
;
_computing_data_collection
;
CrysAlisPro, Oxford Diffraction Ltd.,
Version 1.171.33.55
;
_computing_data_reduction
;
CrysAlisPro, Oxford Diffraction Ltd.,
Version 1.171.33.55
;
_computing_molecular_graphics 'Olex2 (Dolomanov et al., 2009)'
_computing_publication_material 'Olex2 (Dolomanov et al., 2009)'
_computing_structure_refinement 'ShelXL (Sheldrick, 2015)'
_computing_structure_solution 'ShelXS-1997 (Sheldrick, 2008)'
_diffrn_ambient_temperature 293
_diffrn_measured_fraction_theta_full 0.985
_diffrn_measured_fraction_theta_max 0.969
_diffrn_measurement_device_type
;
Goniometer Xcalibur, detector: Ruby
Oxford Diffraction (2007). Oxford Diffraction Ltd.,
Xcalibur CCD system
;
_diffrn_measurement_method w\scan
_diffrn_radiation_type CuK\a
_diffrn_radiation_wavelength 1.54184
_diffrn_reflns_av_unetI/netI 0.0956
_diffrn_reflns_Laue_measured_fraction_full 0.985
_diffrn_reflns_Laue_measured_fraction_max 0.969
_diffrn_reflns_limit_h_max 16
_diffrn_reflns_limit_h_min -13
_diffrn_reflns_limit_k_max 29
_diffrn_reflns_limit_k_min -19
_diffrn_reflns_limit_l_max 23
_diffrn_reflns_limit_l_min -21
_diffrn_reflns_number 11561
_diffrn_reflns_point_group_measured_fraction_full 0.985
_diffrn_reflns_point_group_measured_fraction_max 0.969
_diffrn_reflns_theta_full 67.684
_diffrn_reflns_theta_max 70.690
_diffrn_reflns_theta_min 3.806
_diffrn_source 'fine-focus sealed tube'
_exptl_absorpt_coefficient_mu 21.556
_exptl_absorpt_correction_T_max 0.1186
_exptl_absorpt_correction_T_min 0.020
_exptl_absorpt_correction_type sphere
_exptl_absorpt_process_details
;
C.W.Dwiggins Jr, Acta Cryst.(1975)
A31,146-148
;
_exptl_crystal_colour colorless
_exptl_crystal_density_diffrn 2.222
_exptl_crystal_description Block
_exptl_crystal_F_000 3896
_exptl_crystal_size_max 0.15
_exptl_crystal_size_mid 0.13
_exptl_crystal_size_min 0.10
_exptl_crystal_size_rad 0.0130
_refine_diff_density_max 2.689
_refine_diff_density_min -1.517
_refine_diff_density_rms 0.234
_refine_ls_extinction_method none
_refine_ls_goodness_of_fit_ref 0.951
_refine_ls_hydrogen_treatment constr
_refine_ls_matrix_type full
_refine_ls_number_parameters 842
_refine_ls_number_reflns 11561
_refine_ls_number_restraints 25
_refine_ls_restrained_S_all 0.954
_refine_ls_R_factor_all 0.0946
_refine_ls_R_factor_gt 0.0712
_refine_ls_shift/su_max 0.002
_refine_ls_shift/su_mean 0.000
_refine_ls_structure_factor_coef Fsqd
_refine_ls_weighting_details 'w=1/[\s^2^(Fo^2^)+(0.1007P)^2^] where P=(Fo^2^+2Fc^2^)/3'
_refine_ls_weighting_scheme calc
_refine_ls_wR_factor_gt 0.1785
_refine_ls_wR_factor_ref 0.1985
_reflns_Friedel_coverage 0.000
_reflns_number_gt 7772
_reflns_number_total 11561
_reflns_threshold_expression 'I > 2\s(I)'
_cod_data_source_file c5dt04409j3.cif
_cod_data_source_block 3
_cod_depositor_comments
;
The following automatic conversions were performed:

'_exptl_absorpt_correction_type' value 'Sphere' changed to 'sphere'
according to
/usr/data/users/saulius/crontab/automatic-downloads/rss-feeds/RSC/lib/dictionaries/cif_core.dic
dictionary named 'cif_core.dic' version 2.4.2 from 2011-04-26.

Automatic conversion script
Id: cif_fix_values 4268 2015-11-12 08:31:59Z antanas 

 Adding full bibliography for 7038926--7038930.cif.
;
_cod_database_code 7038928
_shelx_space_group_comment
;
The symmetry employed for this shelxl refinement is uniquely defined
by the following loop, which should always be used as a source of
symmetry information in preference to the above space-group names.
They are only intended as comments.
;
_olex2_refinement_description
;
1. Fixed Uiso
 At 1.2 times of:
  All C(H) groups, All C(H,H) groups
 At 1.5 times of:
  All O(H,H) groups
2. Restrained planarity
 O18, O19, O20, N10
 with sigma of 0.1
3. Uiso/Uaniso restraints and constraints
Uanis(O26) \\sim Ueq: with sigma of 0.01 and sigma for terminal atoms of 0.02
Uanis(O18) \\sim Ueq: with sigma of 0.02 and sigma for terminal atoms of 0.04
Uanis(O3) \\sim Ueq, Uanis(O25) \\sim Ueq: with sigma of 0.01 and sigma for
terminal atoms of 0.02
4. Others
 Fixed Sof: Pb4(0.5) Pb5(0.5)
5.a Rotating group:
 O30(H30A,H30B), O3(H3A,H3B), O28(H28A,H28B), O29(H29A,H29B)
5.b Secondary CH2 refined with riding coordinates:
 C34(H34A,H34B), C35(H35A,H35B), C11A(H11B,H11A), C12(H12A,H12B)
5.c Aromatic/amide H refined with riding coordinates:
 C11(H11), C26(H26), C27(H27), C29(H29), C30(H30), C32(H32), C33(H33),
 C36(H36), C37(H37), C38(H38), C40(H40), C41(H41), C43(H43), C44(H44), C3(H3),
 C4(H4), C6(H6), C7(H7), C8(H8), C9(H9), C10(H10), C13(H13), C14(H14), C15(H15),
  C17(H17), C18(H18), C20(H20), C21(H21)
;
_shelx_shelxl_version_number 2014/8
_olex2_submission_special_instructions 'No special instructions were received'

loop_
_space_group_symop_operation_xyz
'x, y, z'
'-x+1/2, y+1/2, -z+1/2'
'-x, -y, -z'
'x-1/2, -y-1/2, z-1/2'

loop_
_atom_site_label
_atom_site_type_symbol
_atom_site_fract_x
_atom_site_fract_y
_atom_site_fract_z
_atom_site_U_iso_or_equiv
_atom_site_adp_type
_atom_site_occupancy
_atom_site_site_symmetry_order
_atom_site_calc_flag
_atom_site_refinement_flags_posn
_atom_site_refinement_flags_adp
_atom_site_refinement_flags_occupancy
_atom_site_disorder_assembly
_atom_site_disorder_group
Pb3 Pb 0.48198(4) 0.10656(2) -0.08687(3) 0.05723(17) Uani 1 1 d . . . . .
O7 O 0.3130(12) 0.1121(5) -0.0654(9) 0.099(4) Uani 1 1 d . . . . .
O8 O 0.3129(11) 0.1896(5) -0.1109(6) 0.075(4) Uani 1 1 d . . . . .
O9 O 0.2102(10) 0.1763(6) -0.0580(8) 0.097(4) Uani 1 1 d . . . . .
O10 O 0.5218(9) 0.1776(4) 0.0282(6) 0.070(3) Uani 1 1 d . . . . .
O11 O 0.5144(9) 0.0881(4) 0.0422(7) 0.075(3) Uani 1 1 d . . . . .
O12 O 0.6253(13) 0.0302(7) -0.0442(10) 0.122(6) Uani 1 1 d . . . . .
O13 O 0.6971(11) -0.0169(5) -0.1152(10) 0.111(5) Uani 1 1 d . . . . .
O14 O 0.5590(10) 0.0298(5) -0.1674(9) 0.094(4) Uani 1 1 d . . . . .
O15 O 0.9216(9) 0.4860(4) 1.1579(8) 0.081(3) Uani 1 1 d . . . . .
O16 O 0.8361(13) 0.4092(4) 1.1364(8) 0.102(5) Uani 1 1 d . . . . .
O17 O 0.7616(9) 0.4876(5) 1.1461(7) 0.086(4) Uani 1 1 d . . . . .
O18 O 0.4628(18) 0.1780(4) -0.2298(7) 0.147(7) Uani 1 1 d . U . . .
O19 O 0.3377(13) 0.1091(5) -0.2211(7) 0.102(5) Uani 1 1 d . . . . .
O20 O 0.2653(8) 0.1808(4) -0.2880(6) 0.066(2) Uani 1 1 d . . . . .
O21 O 1.0202(12) 0.4205(5) 1.0625(7) 0.094(4) Uani 1 1 d . . . . .
O22 O 1.0054(10) 0.3313(5) 1.0848(6) 0.083(3) Uani 1 1 d . . . . .
O30 O 0.3915(11) 0.0164(5) -0.0848(8) 0.093(4) Uani 1 1 d . . . . .
H30A H 0.3263 0.0162 -0.1165 0.139 Uiso 1 1 d GR . . . .
H30B H 0.3873 0.0081 -0.0396 0.139 Uiso 1 1 d GR . . . .
N6 N 0.8403(12) 0.4608(6) 1.1448(8) 0.075(3) Uani 1 1 d . . . . .
N7 N 0.2860(10) 0.1649(6) -0.0859(11) 0.087(5) Uani 1 1 d . . . . .
N9 N 0.6282(16) 0.0129(6) -0.1093(13) 0.106(6) Uani 1 1 d . . . . .
N10 N 0.3416(12) 0.1553(5) -0.2489(8) 0.080(4) Uani 1 1 d . . . . .
N12 N 0.7150(8) 0.1887(5) 0.4864(6) 0.056(2) Uani 1 1 d . . . . .
N13 N 0.8367(9) 0.2907(4) 0.6324(7) 0.057(3) Uani 1 1 d . . . . .
N14 N 0.8692(9) 0.3300(4) 0.7376(7) 0.056(3) Uani 1 1 d . . . . .
N31 N 0.6808(8) 0.1553(4) 0.3790(6) 0.054(2) Uani 1 1 d . . . . .
C11 C 0.7228(11) 0.1136(5) 0.4241(9) 0.065(4) Uani 1 1 d . . . . .
H11 H 0.7339 0.0778 0.4108 0.078 Uiso 1 1 calc R . . . .
C23 C 1.0056(15) 0.3703(6) 1.0427(9) 0.076(4) Uani 1 1 d . . . . .
C24 C 0.5309(10) 0.1356(5) 0.0672(7) 0.051(3) Uani 1 1 d . . . . .
C25 C 0.5682(10) 0.1423(5) 0.1483(7) 0.054(3) Uani 1 1 d . . . . .
C26 C 0.5753(9) 0.0965(5) 0.1937(8) 0.053(3) Uani 1 1 d . . . . .
H26 H 0.5557 0.0620 0.1727 0.063 Uiso 1 1 calc R . . . .
C27 C 0.6098(12) 0.1009(5) 0.2676(8) 0.061(3) Uani 1 1 d . . . . .
H27 H 0.6101 0.0701 0.2964 0.073 Uiso 1 1 calc R . . . .
C28 C 0.6447(10) 0.1514(5) 0.2999(8) 0.057(3) Uani 1 1 d . . . . .
C29 C 0.6386(11) 0.1981(5) 0.2570(8) 0.057(3) Uani 1 1 d . . . . .
H29 H 0.6608 0.2323 0.2782 0.068 Uiso 1 1 calc R . . . .
C30 C 0.5982(10) 0.1926(5) 0.1813(8) 0.054(3) Uani 1 1 d . . . . .
H30 H 0.5915 0.2239 0.1523 0.064 Uiso 1 1 calc R . . . .
C32 C 0.6758(10) 0.2016(5) 0.4158(8) 0.057(3) Uani 1 1 d . . . . .
H32 H 0.6503 0.2357 0.3961 0.068 Uiso 1 1 calc R . . . .
C33 C 0.7462(11) 0.1339(6) 0.4934(8) 0.061(3) Uani 1 1 d . . . . .
H33 H 0.7770 0.1148 0.5367 0.073 Uiso 1 1 calc R . . . .
C34 C 0.7255(11) 0.2275(6) 0.5467(9) 0.062(4) Uani 1 1 d . . . . .
H34A H 0.7038 0.2096 0.5838 0.075 Uiso 1 1 calc R . . . .
H34B H 0.6825 0.2594 0.5287 0.075 Uiso 1 1 calc R . . . .
C35 C 0.8355(12) 0.2463(6) 0.5802(9) 0.069(4) Uani 1 1 d . . . . .
H35A H 0.8777 0.2157 0.6049 0.083 Uiso 1 1 calc R . . . .
H35B H 0.8607 0.2600 0.5425 0.083 Uiso 1 1 calc R . . . .
C36 C 0.8011(10) 0.3426(6) 0.6173(8) 0.061(3) Uani 1 1 d . . . . .
H36 H 0.7699 0.3577 0.5712 0.073 Uiso 1 1 calc R . . . .
C37 C 0.8195(12) 0.3686(6) 0.6820(9) 0.067(4) Uani 1 1 d . . . . .
H37 H 0.8028 0.4050 0.6889 0.080 Uiso 1 1 calc R . . . .
C38 C 0.8759(11) 0.2833(6) 0.7037(8) 0.062(3) Uani 1 1 d . . . . .
H38 H 0.9039 0.2505 0.7265 0.075 Uiso 1 1 calc R . . . .
C39 C 0.9014(11) 0.3406(5) 0.8137(8) 0.055(3) Uani 1 1 d . . . . .
C40 C 0.9061(11) 0.2970(6) 0.8618(8) 0.060(3) Uani 1 1 d . . . . .
H40 H 0.8846 0.2619 0.8437 0.073 Uiso 1 1 calc R . . . .
C41 C 0.9418(11) 0.3056(5) 0.9343(8) 0.058(3) Uani 1 1 d . . . . .
H41 H 0.9468 0.2763 0.9662 0.070 Uiso 1 1 calc R . . . .
C42 C 0.9717(12) 0.3594(5) 0.9621(8) 0.062(3) Uani 1 1 d . . . . .
C43 C 0.9675(12) 0.4023(6) 0.9138(9) 0.063(4) Uani 1 1 d . . . . .
H43 H 0.9874 0.4378 0.9312 0.076 Uiso 1 1 calc R . . . .
C44 C 0.9338(9) 0.3920(5) 0.8398(8) 0.052(3) Uani 1 1 d . . . . .
H44 H 0.9331 0.4204 0.8073 0.063 Uiso 1 1 calc R . . . .
Pb4 Pb 1.0490(4) 0.40336(18) 1.1894(3) 0.0522(6) Uani 0.5 1 d . . P A -2
Pb5 Pb 1.0729(5) 0.4027(2) 1.1977(4) 0.0804(18) Uani 0.5 1 d . . P A -1
Pb1 Pb 0.62767(4) 0.40779(2) 1.18077(3) 0.05580(17) Uani 1 1 d . . . . .
Pb2 Pb -0.05141(6) 0.11469(3) -0.09674(4) 0.0766(2) Uani 1 1 d . . . . .
O1 O 0.5616(8) 0.4362(4) 1.0461(5) 0.061(2) Uani 1 1 d . . . . .
O2 O 0.5437(8) 0.3488(4) 1.0724(6) 0.065(2) Uani 1 1 d . . . . .
O3 O 0.4547(12) 0.4488(8) 1.1606(9) 0.125(5) Uani 1 1 d . U . . .
H3A H 0.4383 0.4875 1.1813 0.188 Uiso 1 1 d GR . . . .
H3B H 0.3839 0.4306 1.1295 0.188 Uiso 1 1 d GR . . . .
O4 O 0.5485(9) 0.3197(4) 1.2218(7) 0.076(3) Uani 1 1 d . . . . .
O5 O 0.5704(10) 0.3835(4) 1.3041(6) 0.078(3) Uani 1 1 d . . . . .
O6 O 0.5230(8) 0.2997(4) 1.3229(6) 0.072(3) Uani 1 1 d . . . . .
O23 O -0.2459(15) 0.1064(5) -0.0986(14) 0.144(8) Uani 1 1 d . . . . .
O24 O -0.2080(9) 0.1913(5) -0.0984(9) 0.094(4) Uani 1 1 d . . . . .
O25 O -0.3431(10) 0.1667(5) -0.0813(10) 0.109(5) Uani 1 1 d . U . . .
O26 O -0.0386(12) 0.1037(6) 0.0281(8) 0.105(4) Uani 1 1 d . U . . .
O27 O 0.0250(9) 0.1833(4) 0.0160(6) 0.072(3) Uani 1 1 d . . . . .
O28 O 0.1175(12) 0.0815(6) -0.0345(8) 0.103(4) Uani 1 1 d . . . . .
H28A H 0.1279 0.0454 -0.0466 0.155 Uiso 1 1 d GR . . . .
H28B H 0.1350 0.0818 0.0162 0.155 Uiso 1 1 d GR . . . .
O29 O -0.0897(14) 0.0137(6) -0.0856(11) 0.127(6) Uani 1 1 d . . . . .
H29A H -0.0383 -0.0031 -0.0524 0.190 Uiso 1 1 d GR . . . .
H29B H -0.1007 -0.0040 -0.1279 0.190 Uiso 1 1 d GR . . . .
N1 N 0.3520(8) 0.3414(4) 0.7237(6) 0.048(2) Uani 1 1 d . . . . .
N2 N 0.3201(9) 0.2988(4) 0.6219(6) 0.054(2) Uani 1 1 d . . . . .
N3 N 0.2040(8) 0.1938(4) 0.4751(6) 0.052(2) Uani 1 1 d . . . . .
N4 N 0.1716(8) 0.1629(4) 0.3663(6) 0.053(2) Uani 1 1 d . . . . .
N5 N -0.2635(9) 0.1537(5) -0.0937(8) 0.066(3) Uani 1 1 d . . . . .
N8 N 0.5486(10) 0.3347(5) 1.2830(8) 0.071(3) Uani 1 1 d . . . . .
C1 C 0.5279(11) 0.3901(5) 1.0266(8) 0.056(3) Uani 1 1 d . . . . .
C2 C 0.4778(10) 0.3771(5) 0.9475(8) 0.054(3) Uani 1 1 d . . . . .
C3 C 0.4530(9) 0.3224(5) 0.9246(7) 0.048(3) Uani 1 1 d . . . . .
H3 H 0.4668 0.2941 0.9589 0.058 Uiso 1 1 calc R . . . .
C4 C 0.4073(10) 0.3102(5) 0.8502(7) 0.051(3) Uani 1 1 d . . . . .
H4 H 0.3896 0.2741 0.8346 0.061 Uiso 1 1 calc R . . . .
C5 C 0.3890(10) 0.3542(5) 0.8000(7) 0.051(3) Uani 1 1 d . . . . .
C6 C 0.4085(10) 0.4068(5) 0.8233(8) 0.052(3) Uani 1 1 d . . . . .
H6 H 0.3936 0.4355 0.7895 0.063 Uiso 1 1 calc R . . . .
C7 C 0.4507(10) 0.4185(5) 0.8970(7) 0.053(3) Uani 1 1 d . . . . .
H7 H 0.4606 0.4552 0.9123 0.063 Uiso 1 1 calc R . . . .
C8 C 0.3587(10) 0.2940(5) 0.6909(7) 0.051(3) Uani 1 1 d . . . . .
H8 H 0.3875 0.2617 0.7150 0.061 Uiso 1 1 calc R . . . .
C9 C 0.3045(10) 0.3792(5) 0.6690(7) 0.054(3) Uani 1 1 d . . . . .
H9 H 0.2895 0.4159 0.6754 0.064 Uiso 1 1 calc R . . . .
C10 C 0.2844(11) 0.3520(6) 0.6048(8) 0.062(3) Uani 1 1 d . . . . .
H10 H 0.2527 0.3663 0.5584 0.075 Uiso 1 1 calc R . . . .
C11A C 0.3167(10) 0.2555(5) 0.5663(8) 0.057(3) Uani 1 1 d . . . . .
H11B H 0.3644 0.2262 0.5883 0.069 Uiso 1 1 calc R . . . .
H11A H 0.3352 0.2714 0.5266 0.069 Uiso 1 1 calc R . . . .
C12 C 0.2095(11) 0.2318(5) 0.5371(7) 0.058(3) Uani 1 1 d . . . . .
H12A H 0.1940 0.2117 0.5754 0.070 Uiso 1 1 calc R . . . .
H12B H 0.1609 0.2616 0.5205 0.070 Uiso 1 1 calc R . . . .
C13 C 0.2360(12) 0.1404(6) 0.4821(9) 0.066(3) Uani 1 1 d . . . . .
H13 H 0.2669 0.1214 0.5253 0.079 Uiso 1 1 calc R . . . .
C14 C 0.2133(10) 0.1204(5) 0.4122(8) 0.057(3) Uani 1 1 d . . . . .
H14 H 0.2244 0.0846 0.3988 0.068 Uiso 1 1 calc R . . . .
C15 C 0.1632(9) 0.2081(5) 0.4045(7) 0.051(3) Uani 1 1 d . . . . .
H15 H 0.1350 0.2420 0.3860 0.061 Uiso 1 1 calc R . . . .
C16 C 0.1314(10) 0.1605(6) 0.2866(9) 0.060(3) Uani 1 1 d . . . . .
C17 C 0.0961(11) 0.1096(6) 0.2572(9) 0.062(3) Uani 1 1 d . . . . .
H17 H 0.0975 0.0788 0.2863 0.074 Uiso 1 1 calc R . . . .
C18 C 0.0584(12) 0.1068(6) 0.1817(9) 0.066(4) Uani 1 1 d . . . . .
H18 H 0.0360 0.0727 0.1602 0.079 Uiso 1 1 calc R . . . .
C19 C 0.0520(11) 0.1520(7) 0.1361(8) 0.064(4) Uani 1 1 d . . . . .
C20 C 0.0927(10) 0.2029(6) 0.1704(7) 0.054(3) Uani 1 1 d . . . . .
H20 H 0.0930 0.2336 0.1416 0.065 Uiso 1 1 calc R . . . .
C21 C 0.1317(9) 0.2075(5) 0.2454(8) 0.054(3) Uani 1 1 d . . . . .
H21 H 0.1573 0.2410 0.2676 0.065 Uiso 1 1 calc R . . . .
C22 C 0.0097(11) 0.1469(7) 0.0540(9) 0.066(4) Uani 1 1 d . . . . .

loop_
_atom_site_aniso_label
_atom_site_aniso_U_11
_atom_site_aniso_U_22
_atom_site_aniso_U_33
_atom_site_aniso_U_23
_atom_site_aniso_U_13
_atom_site_aniso_U_12
Pb3 0.0664(4) 0.0550(3) 0.0471(3) -0.0020(2) 0.0142(3) -0.0054(2)
O7 0.124(11) 0.085(7) 0.096(11) 0.026(7) 0.048(9) 0.027(7)
O8 0.124(11) 0.058(6) 0.050(6) 0.021(5) 0.038(7) 0.033(6)
O9 0.094(9) 0.099(8) 0.083(10) -0.014(7) 0.007(7) 0.027(7)
O10 0.098(8) 0.060(5) 0.043(6) 0.001(4) 0.014(5) 0.004(5)
O11 0.103(9) 0.059(5) 0.065(7) 0.000(5) 0.032(7) 0.003(5)
O12 0.139(13) 0.118(11) 0.116(14) 0.058(10) 0.052(12) 0.049(10)
O13 0.106(11) 0.075(7) 0.154(16) -0.019(8) 0.043(11) 0.006(7)
O14 0.084(8) 0.082(7) 0.092(10) -0.015(7) -0.002(8) -0.001(6)
O15 0.082(8) 0.066(6) 0.098(10) -0.005(6) 0.036(7) 0.000(5)
O16 0.168(14) 0.060(6) 0.072(9) -0.015(6) 0.032(9) -0.031(7)
O17 0.062(7) 0.089(7) 0.080(9) 0.026(6) -0.015(6) -0.018(6)
O18 0.34(2) 0.036(4) 0.046(7) 0.009(4) 0.037(11) 0.023(8)
O19 0.162(14) 0.065(6) 0.062(8) 0.012(6) 0.013(9) -0.003(7)
O20 0.069(6) 0.055(5) 0.062(6) 0.008(4) 0.006(5) -0.003(4)
O21 0.153(12) 0.066(6) 0.060(7) -0.011(5) 0.029(8) 0.013(7)
O22 0.124(10) 0.073(6) 0.054(7) 0.003(5) 0.034(7) -0.006(6)
O30 0.131(11) 0.070(6) 0.082(9) -0.019(6) 0.042(9) -0.011(6)
N6 0.087(10) 0.078(8) 0.053(8) 0.000(6) 0.012(7) -0.011(7)
N7 0.053(8) 0.062(8) 0.118(15) -0.038(9) -0.011(8) 0.018(6)
N9 0.124(15) 0.058(8) 0.135(18) -0.033(9) 0.041(14) -0.035(9)
N10 0.104(11) 0.050(6) 0.081(11) 0.006(6) 0.022(9) -0.001(6)
N12 0.051(6) 0.069(6) 0.047(6) 0.002(5) 0.015(5) 0.001(5)
N13 0.059(7) 0.056(5) 0.057(7) -0.004(5) 0.019(6) -0.007(5)
N14 0.065(7) 0.052(5) 0.055(7) -0.004(5) 0.023(6) -0.006(5)
N31 0.056(6) 0.056(5) 0.049(6) 0.006(5) 0.015(5) 0.002(4)
C11 0.069(9) 0.052(6) 0.076(11) 0.011(6) 0.027(8) 0.010(6)
C23 0.110(13) 0.064(8) 0.056(10) 0.001(7) 0.031(10) 0.019(8)
C24 0.055(7) 0.055(6) 0.036(6) -0.004(5) 0.007(6) 0.000(5)
C25 0.056(8) 0.059(6) 0.042(7) -0.010(5) 0.011(6) 0.000(5)
C26 0.044(7) 0.045(5) 0.064(9) -0.007(5) 0.012(6) -0.006(5)
C27 0.081(10) 0.054(6) 0.056(8) 0.015(6) 0.034(8) 0.003(6)
C28 0.052(7) 0.060(7) 0.057(8) -0.001(6) 0.017(6) 0.002(5)
C29 0.066(9) 0.054(6) 0.054(8) 0.005(6) 0.025(7) 0.011(6)
C30 0.058(8) 0.052(6) 0.052(8) 0.000(5) 0.020(6) -0.009(5)
C32 0.049(7) 0.059(6) 0.057(8) 0.005(6) 0.011(6) 0.000(5)
C33 0.069(9) 0.077(8) 0.037(7) -0.001(6) 0.019(7) -0.001(7)
C34 0.054(8) 0.066(7) 0.075(10) 0.003(7) 0.033(8) 0.008(6)
C35 0.079(10) 0.066(7) 0.069(10) -0.014(7) 0.031(9) -0.009(7)
C36 0.046(7) 0.080(8) 0.051(8) -0.003(7) 0.010(6) 0.003(6)
C37 0.066(9) 0.068(8) 0.068(10) 0.002(7) 0.024(8) 0.004(7)
C38 0.065(9) 0.069(7) 0.049(8) 0.007(6) 0.013(7) 0.008(6)
C39 0.062(8) 0.052(6) 0.056(8) 0.006(5) 0.026(7) 0.011(5)
C40 0.075(10) 0.061(7) 0.055(8) 0.003(6) 0.035(8) 0.010(6)
C41 0.068(9) 0.056(6) 0.058(8) 0.010(6) 0.029(7) 0.007(6)
C42 0.086(10) 0.057(6) 0.047(8) -0.007(6) 0.026(7) 0.008(6)
C43 0.071(9) 0.057(7) 0.066(10) 0.008(6) 0.029(8) 0.012(6)
C44 0.040(6) 0.058(6) 0.057(8) 0.000(6) 0.013(6) -0.005(5)
Pb4 0.0692(16) 0.0455(8) 0.0429(12) -0.0045(7) 0.0195(12) -0.0096(8)
Pb5 0.112(4) 0.0703(14) 0.0559(17) -0.0059(10) 0.024(2) 0.0063(17)
Pb1 0.0661(4) 0.0506(2) 0.0470(3) 0.00007(19) 0.0138(2) -0.0030(2)
Pb2 0.0940(5) 0.0846(4) 0.0527(4) -0.0091(3) 0.0262(4) -0.0023(3)
O1 0.072(6) 0.056(5) 0.052(6) 0.001(4) 0.016(5) 0.004(4)
O2 0.072(6) 0.064(5) 0.050(6) 0.005(4) 0.008(5) 0.000(4)
O3 0.101(10) 0.182(13) 0.092(10) 0.026(10) 0.032(8) 0.048(9)
O4 0.100(8) 0.056(5) 0.075(8) 0.000(5) 0.034(7) -0.009(5)
O5 0.101(9) 0.069(6) 0.057(7) -0.007(5) 0.017(6) -0.037(6)
O6 0.071(7) 0.071(6) 0.069(7) 0.020(5) 0.015(6) -0.006(5)
O23 0.160(15) 0.050(6) 0.26(3) 0.018(9) 0.123(17) 0.012(7)
O24 0.078(8) 0.084(7) 0.128(13) -0.008(8) 0.045(9) 0.007(6)
O25 0.069(7) 0.090(7) 0.170(14) -0.014(8) 0.045(8) -0.018(6)
O26 0.128(8) 0.122(8) 0.070(7) -0.017(6) 0.038(6) -0.041(6)
O27 0.092(8) 0.062(5) 0.051(6) 0.001(5) 0.007(6) 0.016(5)
O28 0.137(12) 0.095(8) 0.057(8) -0.001(7) 0.006(8) 0.014(8)
O29 0.152(15) 0.083(8) 0.110(14) 0.002(8) -0.006(11) 0.024(9)
N1 0.047(6) 0.042(4) 0.058(7) 0.002(4) 0.021(5) 0.004(4)
N2 0.064(7) 0.044(5) 0.050(7) 0.005(4) 0.014(5) 0.005(4)
N3 0.049(6) 0.055(5) 0.053(7) -0.014(5) 0.018(5) -0.004(4)
N4 0.042(6) 0.066(6) 0.054(7) -0.013(5) 0.019(5) -0.006(4)
N5 0.051(7) 0.057(6) 0.090(10) -0.006(6) 0.023(7) -0.007(5)
N8 0.077(9) 0.062(6) 0.072(9) 0.011(6) 0.025(7) -0.006(6)
C1 0.064(8) 0.053(6) 0.052(8) 0.007(5) 0.019(7) 0.004(5)
C2 0.050(7) 0.057(6) 0.052(8) 0.003(6) 0.012(6) -0.002(5)
C3 0.046(6) 0.051(5) 0.047(7) -0.005(5) 0.014(5) -0.001(5)
C4 0.062(8) 0.044(5) 0.045(7) 0.006(5) 0.015(6) 0.006(5)
C5 0.054(7) 0.055(6) 0.044(7) 0.000(5) 0.014(6) 0.000(5)
C6 0.060(8) 0.047(5) 0.046(7) 0.003(5) 0.011(6) -0.002(5)
C7 0.055(7) 0.053(6) 0.048(7) -0.014(5) 0.015(6) -0.004(5)
C8 0.060(8) 0.042(5) 0.049(7) -0.005(5) 0.017(6) 0.004(5)
C9 0.053(7) 0.059(6) 0.044(7) -0.012(5) 0.009(6) 0.007(5)
C10 0.073(9) 0.061(7) 0.046(8) 0.004(6) 0.010(7) 0.013(6)
C11A 0.060(8) 0.059(6) 0.052(8) -0.010(6) 0.017(7) 0.003(6)
C12 0.070(9) 0.061(7) 0.036(7) 0.000(5) 0.007(6) 0.010(6)
C13 0.067(9) 0.067(7) 0.053(9) -0.005(6) 0.007(7) -0.006(6)
C14 0.061(8) 0.051(6) 0.057(9) -0.005(6) 0.016(7) 0.003(5)
C15 0.049(7) 0.053(6) 0.045(7) -0.014(5) 0.008(6) -0.001(5)
C16 0.048(7) 0.074(8) 0.063(9) -0.013(7) 0.025(7) -0.016(6)
C17 0.062(9) 0.066(7) 0.065(10) -0.006(7) 0.030(8) 0.000(6)
C18 0.068(9) 0.068(8) 0.070(10) -0.016(7) 0.034(8) -0.001(6)
C19 0.053(8) 0.097(10) 0.047(8) -0.009(7) 0.023(7) -0.002(7)
C20 0.053(7) 0.068(7) 0.041(7) -0.007(6) 0.017(6) 0.000(6)
C21 0.045(7) 0.052(6) 0.063(9) -0.013(6) 0.016(6) -0.003(5)
C22 0.046(8) 0.094(10) 0.056(9) -0.021(8) 0.014(7) 0.000(7)

loop_
_atom_type_symbol
_atom_type_description
_atom_type_scat_dispersion_real
_atom_type_scat_dispersion_imag
_atom_type_scat_source
C C 0.0181 0.0091 'International Tables Vol C Tables 4.2.6.8 and 6.1.1.4'
H H 0.0000 0.0000 'International Tables Vol C Tables 4.2.6.8 and 6.1.1.4'
N N 0.0311 0.0180 'International Tables Vol C Tables 4.2.6.8 and 6.1.1.4'
O O 0.0492 0.0322 'International Tables Vol C Tables 4.2.6.8 and 6.1.1.4'
Pb Pb -4.0753 8.5060 'International Tables Vol C Tables 4.2.6.8 and 6.1.1.4'

loop_
_geom_angle_atom_site_label_1
_geom_angle_atom_site_label_2
_geom_angle_atom_site_label_3
_geom_angle
O7 Pb3 O10 77.5(4)
O7 Pb3 O12 129.6(4)
O7 Pb3 O19 73.5(5)
O11 Pb3 O7 73.1(4)
O11 Pb3 O10 49.8(3)
O11 Pb3 O12 71.7(5)
O11 Pb3 O19 144.8(4)
O11 Pb3 O30 75.6(4)
O12 Pb3 O10 104.6(5)
O12 Pb3 O19 124.3(5)
O19 Pb3 O10 131.1(4)
O30 Pb3 O7 62.8(4)
O30 Pb3 O10 119.9(4)
O30 Pb3 O12 74.2(5)
O30 Pb3 O19 79.4(4)
N7 O7 Pb3 100.8(11)
C24 O10 Pb3 86.4(7)
C24 O11 Pb3 100.4(8)
N9 O12 Pb3 100.2(13)
N6 O15 Pb4 100.6(9)
N10 O19 Pb3 108.0(11)
C23 O21 Pb4 95.8(10)
C23 O21 Pb5 96.6(10)
C23 O22 Pb4 87.3(10)
C23 O22 Pb5 88.4(10)
Pb3 O30 H30A 112.8
Pb3 O30 H30B 113.1
H30A O30 H30B 106.0
O15 N6 O16 120.9(16)
O15 N6 O17 119.0(13)
O16 N6 O17 119.9(15)
O7 N7 O9 104.6(17)
O8 N7 O7 129.8(18)
O8 N7 O9 125.5(15)
O13 N9 O12 122(2)
O13 N9 O14 119(2)
O14 N9 O12 118.4(18)
O19 N10 O18 112.0(14)
O19 N10 O20 123.5(16)
O20 N10 O18 124.4(10)
C32 N12 C33 109.5(12)
C32 N12 C34 124.7(12)
C33 N12 C34 125.8(12)
C36 N13 C35 127.6(13)
C38 N13 C35 122.0(13)
C38 N13 C36 110.5(12)
C38 N14 C37 106.1(12)
C38 N14 C39 128.4(12)
C39 N14 C37 125.4(11)
C11 N31 C28 124.5(12)
C11 N31 C32 111.7(13)
C32 N31 C28 123.8(11)
N31 C11 H11 126.8
N31 C11 C33 106.5(12)
C33 C11 H11 126.8
O21 C23 C42 116.6(14)
O21 C23 Pb4 57.6(9)
O22 C23 O21 124.0(16)
O22 C23 C42 118.7(14)
O22 C23 Pb4 66.4(9)
C42 C23 Pb4 171.8(11)
O10 C24 C25 118.8(11)
O11 C24 O10 123.3(13)
O11 C24 C25 117.9(12)
C26 C25 C24 120.4(11)
C30 C25 C24 122.3(12)
C30 C25 C26 117.3(12)
C25 C26 H26 118.9
C27 C26 C25 122.1(11)
C27 C26 H26 118.9
C26 C27 H27 120.1
C26 C27 C28 119.7(12)
C28 C27 H27 120.1
C27 C28 N31 118.9(12)
C27 C28 C29 120.1(14)
C29 C28 N31 120.9(12)
C28 C29 H29 120.8
C28 C29 C30 118.5(13)
C30 C29 H29 120.8
C25 C30 C29 122.1(12)
C25 C30 H30 118.9
C29 C30 H30 118.9
N12 C32 N31 106.1(11)
N12 C32 H32 127.0
N31 C32 H32 127.0
N12 C33 H33 126.9
C11 C33 N12 106.2(12)
C11 C33 H33 126.9
N12 C34 H34A 109.5
N12 C34 H34B 109.5
N12 C34 C35 110.6(10)
H34A C34 H34B 108.1
C35 C34 H34A 109.5
C35 C34 H34B 109.5
N13 C35 C34 106.9(11)
N13 C35 H35A 110.3
N13 C35 H35B 110.3
C34 C35 H35A 110.3
C34 C35 H35B 110.3
H35A C35 H35B 108.6
N13 C36 H36 126.6
N13 C36 C37 106.8(14)
C37 C36 H36 126.6
N14 C37 H37 126.4
C36 C37 N14 107.2(13)
C36 C37 H37 126.4
N13 C38 N14 109.4(12)
N13 C38 H38 125.3
N14 C38 H38 125.3
C40 C39 N14 119.2(12)
C44 C39 N14 120.3(12)
C44 C39 C40 120.3(14)
C39 C40 H40 120.0
C41 C40 C39 120.1(13)
C41 C40 H40 120.0
C40 C41 H41 119.9
C40 C41 C42 120.1(13)
C42 C41 H41 119.9
C41 C42 C23 120.7(13)
C43 C42 C23 120.0(13)
C43 C42 C41 119.3(14)
C42 C43 H43 120.3
C44 C43 C42 119.4(13)
C44 C43 H43 120.3
C39 C44 C43 120.7(13)
C39 C44 H44 119.7
C43 C44 H44 119.7
O15 Pb4 C23 94.4(5)
O21 Pb4 O15 75.9(4)
O21 Pb4 O22 52.8(4)
O21 Pb4 C23 26.6(4)
O22 Pb4 O15 111.3(5)
O22 Pb4 C23 26.2(4)
O21 Pb5 O22 50.2(4)
O1 Pb1 O4 118.5(4)
O2 Pb1 O1 51.8(3)
O2 Pb1 O3 86.0(5)
O2 Pb1 O4 70.4(4)
O3 Pb1 O1 74.4(4)
O3 Pb1 O4 83.5(5)
O26 Pb2 O23 75.3(7)
O26 Pb2 O27 50.3(4)
O26 Pb2 O28 73.8(5)
O26 Pb2 O29 75.7(6)
O27 Pb2 O23 100.8(5)
O28 Pb2 O23 142.7(5)
O28 Pb2 O27 74.5(4)
O28 Pb2 O29 80.7(5)
O29 Pb2 O23 71.9(5)
O29 Pb2 O27 124.7(5)
C1 O1 Pb1 92.5(8)
C1 O2 Pb1 93.7(8)
Pb1 O3 H3A 126.7
Pb1 O3 H3B 126.2
H3A O3 H3B 107.1
N8 O4 Pb1 100.6(8)
N5 O23 Pb2 99.3(11)
C22 O26 Pb2 99.5(11)
C22 O27 Pb2 86.8(9)
Pb2 O28 H28A 113.3
Pb2 O28 H28B 113.7
H28A O28 H28B 105.3
Pb2 O29 H29A 111.0
Pb2 O29 H29B 111.2
H29A O29 H29B 107.4
C8 N1 C5 128.5(11)
C8 N1 C9 106.9(11)
C9 N1 C5 124.5(10)
C8 N2 C10 109.5(11)
C8 N2 C11A 126.6(10)
C10 N2 C11A 123.9(12)
C13 N3 C12 125.1(12)
C15 N3 C12 123.7(10)
C15 N3 C13 111.2(11)
C14 N4 C16 126.5(11)
C15 N4 C14 110.4(12)
C15 N4 C16 122.9(12)
O23 N5 O24 124.1(14)
O23 N5 O25 118.7(13)
O24 N5 O25 117.2(12)
O4 N8 O5 120.7(12)
O4 N8 O6 118.4(12)
O5 N8 O6 120.9(14)
O1 C1 O2 121.7(14)
O1 C1 C2 120.8(12)
O2 C1 C2 117.1(11)
C3 C2 C1 120.4(12)
C7 C2 C1 120.6(11)
C7 C2 C3 118.9(13)
C2 C3 H3 119.8
C2 C3 C4 120.4(12)
C4 C3 H3 119.8
C3 C4 H4 121.0
C3 C4 C5 118.0(11)
C5 C4 H4 121.0
C4 C5 N1 118.3(11)
C6 C5 N1 121.0(11)
C6 C5 C4 120.7(13)
C5 C6 H6 119.7
C5 C6 C7 120.7(12)
C7 C6 H6 119.7
C2 C7 C6 120.9(11)
C2 C7 H7 119.5
C6 C7 H7 119.5
N1 C8 H8 124.7
N2 C8 N1 110.6(11)
N2 C8 H8 124.7
N1 C9 H9 126.7
C10 C9 N1 106.6(11)
C10 C9 H9 126.7
N2 C10 H10 126.8
C9 C10 N2 106.3(12)
C9 C10 H10 126.8
N2 C11A H11B 109.9
N2 C11A H11A 109.9
N2 C11A C12 108.9(10)
H11B C11A H11A 108.3
C12 C11A H11B 109.9
C12 C11A H11A 109.9
N3 C12 C11A 108.1(11)
N3 C12 H12A 110.1
N3 C12 H12B 110.1
C11A C12 H12A 110.1
C11A C12 H12B 110.1
H12A C12 H12B 108.4
N3 C13 H13 127.0
N3 C13 C14 105.9(13)
C14 C13 H13 127.0
N4 C14 C13 106.8(12)
N4 C14 H14 126.6
C13 C14 H14 126.6
N3 C15 N4 105.6(11)
N3 C15 H15 127.2
N4 C15 H15 127.2
C17 C16 N4 115.7(13)
C17 C16 C21 124.1(15)
C21 C16 N4 120.1(12)
C16 C17 H17 121.9
C16 C17 C18 116.1(14)
C18 C17 H17 121.9
C17 C18 H18 118.1
C17 C18 C19 123.8(14)
C19 C18 H18 118.1
C18 C19 C20 116.8(14)
C18 C19 C22 121.9(14)
C20 C19 C22 121.3(14)
C19 C20 H20 119.3
C21 C20 C19 121.4(13)
C21 C20 H20 119.3
C16 C21 H21 121.2
C20 C21 C16 117.6(12)
C20 C21 H21 121.2
O26 C22 C19 117.5(16)
O27 C22 O26 122.7(16)
O27 C22 C19 119.8(14)

loop_
_geom_bond_atom_site_label_1
_geom_bond_atom_site_label_2
_geom_bond_distance
Pb3 O7 2.541(14)
Pb3 O10 2.726(10)
Pb3 O11 2.436(12)
Pb3 O12 2.651(14)
Pb3 O19 2.723(15)
Pb3 O30 2.529(12)
O7 N7 1.353(19)
O8 N7 0.92(2)
O9 N7 1.37(2)
O10 C24 1.248(16)
O11 C24 1.239(16)
O12 N9 1.34(2)
O13 N9 1.24(2)
O14 N9 1.29(2)
O15 N6 1.243(17)
O15 Pb4 2.614(12)
O16 N6 1.256(17)
O17 N6 1.287(18)
O18 N10 1.71(3)
O19 N10 1.248(16)
O20 N10 1.251(17)
O21 C23 1.269(19)
O21 Pb4 2.397(14)
O21 Pb5 2.519(15)
O22 C23 1.249(19)
O22 Pb4 2.591(12)
O22 Pb5 2.706(14)
O30 H30A 0.9195
O30 H30B 0.9209
N12 C32 1.334(18)
N12 C33 1.389(18)
N12 C34 1.467(18)
N13 C35 1.471(17)
N13 C36 1.347(18)
N13 C38 1.322(19)
N14 C37 1.425(19)
N14 C38 1.325(18)
N14 C39 1.419(18)
N31 C11 1.338(17)
N31 C28 1.453(18)
N31 C32 1.340(17)
C11 H11 0.9300
C11 C33 1.37(2)
C23 C42 1.50(2)
C23 Pb4 2.824(18)
C24 C25 1.495(17)
C25 C26 1.397(18)
C25 C30 1.373(17)
C26 H26 0.9300
C26 C27 1.36(2)
C27 H27 0.9300
C27 C28 1.387(19)
C28 C29 1.389(18)
C29 H29 0.9300
C29 C30 1.396(19)
C30 H30 0.9300
C32 H32 0.9300
C33 H33 0.9300
C34 H34A 0.9700
C34 H34B 0.9700
C34 C35 1.53(2)
C35 H35A 0.9700
C35 H35B 0.9700
C36 H36 0.9300
C36 C37 1.35(2)
C37 H37 0.9300
C38 H38 0.9300
C39 C40 1.394(18)
C39 C44 1.361(18)
C40 H40 0.9300
C40 C41 1.35(2)
C41 H41 0.9300
C41 C42 1.416(19)
C42 C43 1.387(19)
C43 H43 0.9300
C43 C44 1.38(2)
C44 H44 0.9300
Pb1 O1 2.564(10)
Pb1 O2 2.491(10)
Pb1 O3 2.528(14)
Pb1 O4 2.643(10)
Pb2 O23 2.723(17)
Pb2 O26 2.383(14)
Pb2 O27 2.672(11)
Pb2 O28 2.414(15)
Pb2 O29 2.523(15)
O1 C1 1.222(16)
O2 C1 1.306(16)
O3 H3A 1.0725
O3 H3B 1.0722
O4 N8 1.242(17)
O5 N8 1.253(16)
O6 N8 1.276(15)
O23 N5 1.180(16)
O24 N5 1.221(16)
O25 N5 1.257(16)
O26 C22 1.26(2)
O27 C22 1.21(2)
O28 H28A 0.9294
O28 H28B 0.9315
O29 H29A 0.8923
O29 H29B 0.8925
N1 C5 1.431(17)
N1 C8 1.330(14)
N1 C9 1.392(17)
N2 C8 1.274(17)
N2 C10 1.379(16)
N2 C11A 1.493(16)
N3 C12 1.496(15)
N3 C13 1.357(18)
N3 C15 1.344(17)
N4 C14 1.360(17)
N4 C15 1.346(15)
N4 C16 1.463(19)
C1 C2 1.50(2)
C2 C3 1.401(17)
C2 C7 1.364(19)
C3 H3 0.9300
C3 C4 1.405(18)
C4 H4 0.9300
C4 C5 1.408(16)
C5 C6 1.347(17)
C6 H6 0.9300
C6 C7 1.387(18)
C7 H7 0.9300
C8 H8 0.9300
C9 H9 0.9300
C9 C10 1.354(19)
C10 H10 0.9300
C11A H11B 0.9700
C11A H11A 0.9700
C11A C12 1.53(2)
C12 H12A 0.9700
C12 H12B 0.9700
C13 H13 0.9300
C13 C14 1.38(2)
C14 H14 0.9300
C15 H15 0.9300
C16 C17 1.380(19)
C16 C21 1.39(2)
C17 H17 0.9300
C17 C18 1.39(2)
C18 H18 0.9300
C18 C19 1.39(2)
C19 C20 1.424(19)
C19 C22 1.51(2)
C20 H20 0.9300
C20 C21 1.382(19)
C21 H21 0.9300

loop_
_geom_torsion_atom_site_label_1
_geom_torsion_atom_site_label_2
_geom_torsion_atom_site_label_3
_geom_torsion_atom_site_label_4
_geom_torsion
Pb3 O7 N7 O8 13(3)
Pb3 O7 N7 O9 -164.2(10)
Pb3 O10 C24 O11 -4.4(14)
Pb3 O10 C24 C25 172.5(11)
Pb3 O11 C24 O10 4.9(16)
Pb3 O11 C24 C25 -172.0(10)
Pb3 O12 N9 O13 167.9(13)
Pb3 O12 N9 O14 -9.4(18)
Pb3 O19 N10 O18 38.5(12)
Pb3 O19 N10 O20 -143.7(11)
O10 C24 C25 C26 177.3(12)
O10 C24 C25 C30 -4(2)
O11 C24 C25 C26 -5.7(19)
O11 C24 C25 C30 173.3(13)
O21 C23 C42 C41 -172.4(15)
O21 C23 C42 C43 6(2)
O22 C23 C42 C41 -1(3)
O22 C23 C42 C43 177.6(15)
N12 C34 C35 N13 172.0(12)
N13 C36 C37 N14 0.5(16)
N14 C39 C40 C41 176.4(12)
N14 C39 C44 C43 -178.4(12)
N31 C11 C33 N12 0.6(16)
N31 C28 C29 C30 -176.6(12)
C11 N31 C28 C27 29(2)
C11 N31 C28 C29 -155.0(13)
C11 N31 C32 N12 -0.6(15)
C23 C42 C43 C44 -178.4(14)
C24 C25 C26 C27 179.3(13)
C24 C25 C30 C29 -176.2(12)
C25 C26 C27 C28 -4(2)
C26 C25 C30 C29 3(2)
C26 C27 C28 N31 179.6(12)
C26 C27 C28 C29 4(2)
C27 C28 C29 C30 -1(2)
C28 N31 C11 C33 180.0(12)
C28 N31 C32 N12 179.4(11)
C28 C29 C30 C25 -2(2)
C30 C25 C26 C27 0(2)
C32 N12 C33 C11 -1.0(16)
C32 N12 C34 C35 -103.8(15)
C32 N31 C11 C33 0.0(16)
C32 N31 C28 C27 -150.7(13)
C32 N31 C28 C29 25.0(19)
C33 N12 C32 N31 1.0(15)
C33 N12 C34 C35 74.4(16)
C34 N12 C32 N31 179.4(11)
C34 N12 C33 C11 -179.4(12)
C35 N13 C36 C37 -179.4(13)
C35 N13 C38 N14 178.6(12)
C36 N13 C35 C34 -71.4(17)
C36 N13 C38 N14 -1.1(17)
C37 N14 C38 N13 1.3(16)
C37 N14 C39 C40 151.3(13)
C37 N14 C39 C44 -33(2)
C38 N13 C35 C34 108.9(16)
C38 N13 C36 C37 0.3(16)
C38 N14 C37 C36 -1.1(16)
C38 N14 C39 C40 -27(2)
C38 N14 C39 C44 148.7(14)
C39 N14 C37 C36 -179.7(12)
C39 N14 C38 N13 179.9(12)
C39 C40 C41 C42 2(2)
C40 C39 C44 C43 -3(2)
C40 C41 C42 C23 176.3(14)
C40 C41 C42 C43 -3(2)
C41 C42 C43 C44 0(2)
C42 C43 C44 C39 2(2)
C44 C39 C40 C41 1(2)
Pb4 O15 N6 O16 -12.7(17)
Pb4 O15 N6 O17 161.4(12)
Pb4 O21 C23 O22 3(2)
Pb4 O21 C23 C42 173.2(14)
Pb4 O22 C23 O21 -2.4(19)
Pb4 O22 C23 C42 -172.8(15)
Pb5 O21 C23 O22 10(2)
Pb5 O21 C23 C42 -179.8(13)
Pb5 O22 C23 O21 -9(2)
Pb5 O22 C23 C42 -179.3(15)
Pb1 O1 C1 O2 -5.9(14)
Pb1 O1 C1 C2 -178.2(11)
Pb1 O2 C1 O1 6.1(14)
Pb1 O2 C1 C2 178.7(10)
Pb1 O4 N8 O5 8.3(17)
Pb1 O4 N8 O6 -173.8(11)
Pb2 O23 N5 O24 9(2)
Pb2 O23 N5 O25 -169.1(15)
Pb2 O26 C22 O27 9.4(19)
Pb2 O26 C22 C19 -168.9(10)
Pb2 O27 C22 O26 -8.2(16)
Pb2 O27 C22 C19 170.0(12)
O1 C1 C2 C3 170.4(12)
O1 C1 C2 C7 -13(2)
O2 C1 C2 C3 -2.2(19)
O2 C1 C2 C7 174.2(12)
N1 C5 C6 C7 -175.6(12)
N1 C9 C10 N2 -0.2(16)
N2 C11A C12 N3 172.9(10)
N3 C13 C14 N4 1.8(15)
N4 C16 C17 C18 -179.7(12)
N4 C16 C21 C20 -179.9(11)
C1 C2 C3 C4 -179.1(12)
C1 C2 C7 C6 177.0(12)
C2 C3 C4 C5 0.9(18)
C3 C2 C7 C6 -6.5(19)
C3 C4 C5 N1 173.8(11)
C3 C4 C5 C6 -4.4(19)
C4 C5 C6 C7 2(2)
C5 N1 C8 N2 -177.6(11)
C5 N1 C9 C10 177.8(12)
C5 C6 C7 C2 3(2)
C7 C2 C3 C4 4.4(19)
C8 N1 C5 C4 -21.7(19)
C8 N1 C5 C6 156.5(13)
C8 N1 C9 C10 0.1(15)
C8 N2 C10 C9 0.2(16)
C8 N2 C11A C12 104.3(15)
C9 N1 C5 C4 161.2(12)
C9 N1 C5 C6 -20.6(19)
C9 N1 C8 N2 -0.1(15)
C10 N2 C8 N1 -0.1(16)
C10 N2 C11A C12 -78.5(16)
C11A N2 C8 N1 177.5(11)
C11A N2 C10 C9 -177.5(12)
C12 N3 C13 C14 177.6(12)
C12 N3 C15 N4 -179.3(11)
C13 N3 C12 C11A 81.6(15)
C13 N3 C15 N4 -1.2(14)
C14 N4 C15 N3 2.4(14)
C14 N4 C16 C17 27.2(18)
C14 N4 C16 C21 -152.0(13)
C15 N3 C12 C11A -100.6(14)
C15 N3 C13 C14 -0.4(16)
C15 N4 C14 C13 -2.7(15)
C15 N4 C16 C17 -146.6(13)
C15 N4 C16 C21 34.3(18)
C16 N4 C14 C13 -177.1(12)
C16 N4 C15 N3 177.0(10)
C16 C17 C18 C19 -2(2)
C17 C16 C21 C20 1(2)
C17 C18 C19 C20 4(2)
C17 C18 C19 C22 -179.7(13)
C18 C19 C20 C21 -3.3(19)
C18 C19 C22 O26 14(2)
C18 C19 C22 O27 -164.0(14)
C19 C20 C21 C16 1.0(19)
C20 C19 C22 O26 -169.3(15)
C20 C19 C22 O27 12(2)
C21 C16 C17 C18 -1(2)
C22 C19 C20 C21 -179.8(12)
